data_4021234
loop_
_publ_author_name
'Jonathan P. Hill'
'Ian J. Hewitt'
'Christopher E. Anson'
'Annie K. Powell'
'Amy Lea McCarty'
'Paul A. Karr'
'Melvin E. Zandler'
'Francis D'Souza'

_publ_section_title
;
 Highly Nonplanar, Electron Deficient, N-Substituted
 tetra-Oxocyclohexadienylidene Porphyrinogens:
 Structural, Computational, and Electrochemical Investigations
;
_journal_name_full 'Journal of Organic Chemistry'
_journal_page_first 5861
_journal_page_last 5869
_journal_paper_doi 10.1021/jo049401d
_journal_volume 69
_journal_year 2004
_chemical_formula_sum 'C100.5 H117 N4 O4.5'
_chemical_formula_weight 1452.98
_space_group_IT_number 14
_symmetry_cell_setting monoclinic
_symmetry_space_group_name_Hall '-P 2ybc'
_symmetry_space_group_name_H-M 'P 1 21/c 1'
_cell_angle_alpha 90.00
_cell_angle_beta 116.592(6)
_cell_angle_gamma 90.00
_cell_formula_units_Z 4
_cell_length_a 23.275(2)
_cell_length_b 18.330(2)
_cell_length_c 22.8247(18)
_cell_measurement_temperature 200(2)
_cell_volume 8707.8(14)
_diffrn_ambient_temperature 200(2)
_exptl_crystal_density_diffrn 1.108
_cod_original_sg_symbol_H-M 'P 21/c'
_cod_original_formula_sum 'C100.50 H117 N4 O4.50'
_cod_database_code 4021234

loop_
_symmetry_equiv_pos_as_xyz
'x, y, z'
'-x, y+1/2, -z+1/2'
'-x, -y, -z'
'x, -y-1/2, z-1/2'

loop_
_atom_site_label
_atom_site_type_symbol
_atom_site_fract_x
_atom_site_fract_y
_atom_site_fract_z
_atom_site_U_iso_or_equiv
_atom_site_adp_type
_atom_site_occupancy
_atom_site_symmetry_multiplicity
_atom_site_calc_flag
_atom_site_refinement_flags
_atom_site_disorder_assembly
_atom_site_disorder_group
N1 N 0.32642(13) 0.46496(13) 0.12769(13) 0.0414(6) Uani 1 1 d . . .
H1 H 0.3306 0.4646 0.0912 0.050 Uiso 1 1 calc R . .
N2 N 0.28310(12) 0.31321(13) 0.04443(13) 0.0390(6) Uani 1 1 d . . .
N3 N 0.19634(13) 0.40297(13) -0.09037(13) 0.0417(6) Uani 1 1 d . . .
H3 H 0.2365 0.4178 -0.0714 0.050 Uiso 1 1 calc R . .
N4 N 0.21189(12) 0.54804(12) -0.00032(13) 0.0381(6) Uani 1 1 d . . .
C1 C 0.30358(16) 0.52295(16) 0.14980(16) 0.0427(8) Uani 1 1 d . . .
C2 C 0.30033(18) 0.49933(18) 0.20574(18) 0.0505(9) Uani 1 1 d . . .
H2 H 0.2843 0.5266 0.2307 0.061 Uiso 1 1 calc R . .
C3 C 0.32464(18) 0.42844(18) 0.21932(18) 0.0509(9) Uani 1 1 d . . .
H3 H 0.3287 0.3995 0.2555 0.061 Uiso 1 1 calc R . .
C4 C 0.34175(16) 0.40751(16) 0.17147(16) 0.0425(8) Uani 1 1 d . . .
C5 C 0.36629(15) 0.33875(16) 0.16023(17) 0.0423(8) Uani 1 1 d . . .
C6 C 0.34622(15) 0.31462(16) 0.09277(16) 0.0404(7) Uani 1 1 d . . .
C7 C 0.38444(17) 0.28982(18) 0.06514(18) 0.0500(8) Uani 1 1 d . . .
H7 H 0.4299 0.2858 0.0866 0.060 Uiso 1 1 calc R . .
C8 C 0.34484(17) 0.27168(18) 0.00047(18) 0.0499(8) Uani 1 1 d . . .
H8 H 0.3587 0.2534 -0.0300 0.060 Uiso 1 1 calc R . .
C9 C 0.28197(15) 0.28462(16) -0.01223(16) 0.0403(7) Uani 1 1 d . . .
C10 C 0.22318(15) 0.27226(16) -0.07235(16) 0.0416(7) Uani 1 1 d . . .
C11 C 0.17658(16) 0.33129(16) -0.09633(17) 0.0438(8) Uani 1 1 d . . .
C12 C 0.11059(16) 0.33144(17) -0.12518(18) 0.0493(9) Uani 1 1 d . . .
H12 H 0.0838 0.2897 -0.1340 0.059 Uiso 1 1 calc R . .
C13 C 0.08953(17) 0.40371(17) -0.13942(18) 0.0500(8) Uani 1 1 d . . .
H13 H 0.0461 0.4196 -0.1596 0.060 Uiso 1 1 calc R . .
C14 C 0.14312(15) 0.44794(16) -0.11891(17) 0.0425(7) Uani 1 1 d . . .
C15 C 0.15194(16) 0.52620(16) -0.12136(17) 0.0433(8) Uani 1 1 d . . .
C16 C 0.20429(15) 0.55944(15) -0.06328(16) 0.0402(7) Uani 1 1 d . . .
C17 C 0.25325(17) 0.60392(18) -0.05906(18) 0.0500(8) Uani 1 1 d . . .
H17 H 0.2608 0.6196 -0.0947 0.060 Uiso 1 1 calc R . .
C18 C 0.29024(17) 0.62216(18) 0.00689(18) 0.0499(8) Uani 1 1 d . . .
H18 H 0.3271 0.6528 0.0237 0.060 Uiso 1 1 calc R . .
C19 C 0.26432(15) 0.58837(15) 0.04305(16) 0.0392(7) Uani 1 1 d . . .
C20 C 0.28523(15) 0.59120(17) 0.11388(17) 0.0430(8) Uani 1 1 d . . .
C21 C 0.22698(15) 0.31879(17) 0.05679(18) 0.0441(8) Uani 1 1 d . . .
H21A H 0.1938 0.3485 0.0217 0.053 Uiso 1 1 calc R . .
H21B H 0.2394 0.3446 0.0989 0.053 Uiso 1 1 calc R . .
C22 C 0.19849(17) 0.24585(18) 0.05965(18) 0.0481(8) Uani 1 1 d . . .
C23 C 0.2355(2) 0.1872(2) 0.0886(3) 0.0894(17) Uani 1 1 d . . .
H23 H 0.2809 0.1908 0.1062 0.107 Uiso 1 1 calc R . .
C24 C 0.2077(3) 0.1216(3) 0.0928(4) 0.110(2) Uani 1 1 d . . .
H24 H 0.2343 0.0807 0.1131 0.132 Uiso 1 1 calc R . .
C25 C 0.1432(4) 0.1154(3) 0.0683(3) 0.104(2) Uani 1 1 d . . .
H25 H 0.1243 0.0703 0.0708 0.125 Uiso 1 1 calc R . .
C26 C 0.1063(3) 0.1740(4) 0.0404(4) 0.114(2) Uani 1 1 d . . .
H26 H 0.0610 0.1706 0.0242 0.137 Uiso 1 1 calc R . .
C27 C 0.1332(2) 0.2385(3) 0.0348(3) 0.0817(14) Uani 1 1 d . . .
H27 H 0.1062 0.2787 0.0135 0.098 Uiso 1 1 calc R . .
C28 C 0.16416(16) 0.51609(17) 0.01742(18) 0.0461(8) Uani 1 1 d . . .
H28A H 0.1870 0.4889 0.0590 0.055 Uiso 1 1 calc R . .
H28B H 0.1381 0.4805 -0.0168 0.055 Uiso 1 1 calc R . .
C29 C 0.11997(18) 0.5698(2) 0.02539(19) 0.0549(9) Uani 1 1 d . . .
C30 C 0.1004(4) 0.5577(3) 0.0720(4) 0.145(3) Uani 1 1 d . . .
H30 H 0.1145 0.5150 0.0982 0.174 Uiso 1 1 calc R . .
C31 C 0.0608(6) 0.6056(5) 0.0822(6) 0.197(5) Uani 1 1 d . . .
H31 H 0.0490 0.5962 0.1163 0.236 Uiso 1 1 calc R . .
C32 C 0.0383(3) 0.6653(4) 0.0454(4) 0.122(2) Uani 1 1 d . . .
H32 H 0.0087 0.6966 0.0512 0.146 Uiso 1 1 calc R . .
C33 C 0.0587(3) 0.6801(3) 0.0000(3) 0.1060(19) Uani 1 1 d . . .
H33 H 0.0446 0.7233 -0.0255 0.127 Uiso 1 1 calc R . .
C34 C 0.1002(3) 0.6327(3) -0.0100(3) 0.0899(16) Uani 1 1 d . . .
H34 H 0.1148 0.6442 -0.0416 0.108 Uiso 1 1 calc R . .
C35 C 0.40828(16) 0.29573(16) 0.21191(17) 0.0456(8) Uani 1 1 d . . .
C36 C 0.44348(17) 0.32395(18) 0.27705(18) 0.0506(9) Uani 1 1 d . . .
H36 H 0.4397 0.3745 0.2839 0.061 Uiso 1 1 calc R . .
C37 C 0.48161(18) 0.28305(18) 0.32917(19) 0.0538(9) Uani 1 1 d . . .
C38 C 0.4861(2) 0.2041(2) 0.3186(2) 0.0676(12) Uani 1 1 d . . .
C39 C 0.45243(17) 0.17358(18) 0.2525(2) 0.0530(9) Uani 1 1 d . . .
C40 C 0.41711(16) 0.21885(17) 0.20305(19) 0.0495(8) Uani 1 1 d . . .
H40 H 0.3968 0.1994 0.1599 0.059 Uiso 1 1 calc R . .
C41 C 0.5192(2) 0.3150(2) 0.3977(2) 0.0691(12) Uani 1 1 d . . .
C42 C 0.5106(3) 0.3973(2) 0.3976(2) 0.0900(16) Uani 1 1 d . . .
H42A H 0.5356 0.4164 0.4420 0.135 Uiso 1 1 calc R . .
H42B H 0.4650 0.4087 0.3827 0.135 Uiso 1 1 calc R . .
H42C H 0.5254 0.4200 0.3679 0.135 Uiso 1 1 calc R . .
C43 C 0.5905(3) 0.3012(4) 0.4222(4) 0.137(3) Uani 1 1 d . . .
H43A H 0.6141 0.3223 0.4660 0.206 Uiso 1 1 calc R . .
H43B H 0.6050 0.3238 0.3923 0.206 Uiso 1 1 calc R . .
H43C H 0.5984 0.2485 0.4243 0.206 Uiso 1 1 calc R . .
C44 C 0.4952(4) 0.2822(3) 0.4443(3) 0.136(3) Uani 1 1 d . . .
H44A H 0.5197 0.3028 0.4882 0.203 Uiso 1 1 calc R . .
H44B H 0.5011 0.2291 0.4462 0.203 Uiso 1 1 calc R . .
H44C H 0.4495 0.2935 0.4285 0.203 Uiso 1 1 calc R . .
C45 C 0.45505(19) 0.09074(19) 0.2422(2) 0.0589(10) Uani 1 1 d . . .
C46 C 0.4190(3) 0.0713(2) 0.1697(3) 0.0917(16) Uani 1 1 d . . .
H46A H 0.4216 0.0185 0.1642 0.138 Uiso 1 1 calc R . .
H46B H 0.4382 0.0971 0.1453 0.138 Uiso 1 1 calc R . .
H46C H 0.3738 0.0856 0.1530 0.138 Uiso 1 1 calc R . .
C47 C 0.5240(2) 0.0639(3) 0.2667(3) 0.0984(18) Uani 1 1 d . . .
H47A H 0.5239 0.0114 0.2588 0.148 Uiso 1 1 calc R . .
H47B H 0.5481 0.0737 0.3137 0.148 Uiso 1 1 calc R . .
H47C H 0.5444 0.0895 0.2432 0.148 Uiso 1 1 calc R . .
C48 C 0.4228(3) 0.0511(2) 0.2780(3) 0.0969(18) Uani 1 1 d . . .
H48A H 0.4242 -0.0016 0.2716 0.145 Uiso 1 1 calc R . .
H48B H 0.3780 0.0670 0.2607 0.145 Uiso 1 1 calc R . .
H48C H 0.4454 0.0624 0.3249 0.145 Uiso 1 1 calc R . .
C49 C 0.21468(16) 0.20789(17) -0.10743(17) 0.0456(8) Uani 1 1 d . . .
C50 C 0.25458(18) 0.14543(17) -0.07782(18) 0.0484(8) Uani 1 1 d . . .
H50 H 0.2830 0.1473 -0.0323 0.058 Uiso 1 1 calc R . .
C51 C 0.25396(18) 0.08471(17) -0.11085(18) 0.0477(8) Uani 1 1 d . . .
C52 C 0.21001(19) 0.08173(19) -0.1817(2) 0.0544(9) Uani 1 1 d . . .
C53 C 0.16340(17) 0.14138(19) -0.21200(18) 0.0499(8) Uani 1 1 d . . .
C54 C 0.16757(18) 0.20089(18) -0.17480(18) 0.0507(9) Uani 1 1 d . . .
H54 H 0.1380 0.2397 -0.1941 0.061 Uiso 1 1 calc R . .
C55 C 0.2971(2) 0.01955(19) -0.0771(2) 0.0599(10) Uani 1 1 d . . .
C56 C 0.3337(3) 0.0312(2) -0.0034(2) 0.0931(17) Uani 1 1 d . . .
H56A H 0.3609 -0.0113 0.0168 0.140 Uiso 1 1 calc R . .
H56B H 0.3031 0.0376 0.0148 0.140 Uiso 1 1 calc R . .
H56C H 0.3606 0.0749 0.0054 0.140 Uiso 1 1 calc R . .
C57 C 0.2579(3) -0.0498(2) -0.0892(3) 0.111(2) Uani 1 1 d . . .
H57A H 0.2865 -0.0907 -0.0671 0.166 Uiso 1 1 calc R . .
H57B H 0.2354 -0.0594 -0.1364 0.166 Uiso 1 1 calc R . .
H57C H 0.2265 -0.0440 -0.0720 0.166 Uiso 1 1 calc R . .
C58 C 0.3477(3) 0.0111(3) -0.1032(3) 0.1064(19) Uani 1 1 d . . .
H58A H 0.3756 -0.0306 -0.0817 0.160 Uiso 1 1 calc R . .
H58B H 0.3736 0.0555 -0.0938 0.160 Uiso 1 1 calc R . .
H58C H 0.3258 0.0029 -0.1506 0.160 Uiso 1 1 calc R . .
C59 C 0.1144(2) 0.1364(2) -0.2843(2) 0.0633(10) Uani 1 1 d . . .
C60 C 0.0747(3) 0.0659(3) -0.2970(3) 0.0955(17) Uani 1 1 d . . .
H60A H 0.1036 0.0238 -0.2832 0.143 Uiso 1 1 calc R . .
H60B H 0.0454 0.0620 -0.3438 0.143 Uiso 1 1 calc R . .
H60C H 0.0498 0.0672 -0.2719 0.143 Uiso 1 1 calc R . .
C61 C 0.1492(3) 0.1360(3) -0.3274(2) 0.0796(13) Uani 1 1 d . . .
H61A H 0.1790 0.0947 -0.3153 0.119 Uiso 1 1 calc R . .
H61B H 0.1731 0.1817 -0.3212 0.119 Uiso 1 1 calc R . .
H61C H 0.1176 0.1315 -0.3735 0.119 Uiso 1 1 calc R . .
C62 C 0.0686(3) 0.2012(3) -0.3046(3) 0.119(2) Uani 1 1 d . . .
H62A H 0.0379 0.1967 -0.3510 0.179 Uiso 1 1 calc R . .
H62B H 0.0931 0.2465 -0.2978 0.179 Uiso 1 1 calc R . .
H62C H 0.0452 0.2022 -0.2780 0.179 Uiso 1 1 calc R . .
C63 C 0.11647(17) 0.56697(17) -0.17721(18) 0.0478(8) Uani 1 1 d . . .
C64 C 0.07332(17) 0.53351(18) -0.23853(18) 0.0503(9) Uani 1 1 d . . .
H64 H 0.0673 0.4822 -0.2393 0.060 Uiso 1 1 calc R . .
C65 C 0.04121(17) 0.57091(18) -0.29464(18) 0.0485(8) Uani 1 1 d . . .
C66 C 0.05317(17) 0.65061(19) -0.29440(19) 0.0526(9) Uani 1 1 d . . .
C67 C 0.09606(17) 0.68613(17) -0.23202(18) 0.0501(9) Uani 1 1 d . . .
C68 C 0.12309(17) 0.64492(17) -0.17777(19) 0.0504(9) Uani 1 1 d . . .
H68 H 0.1481 0.6687 -0.1373 0.060 Uiso 1 1 calc R . .
C69 C -0.00559(18) 0.5341(2) -0.35845(19) 0.0591(10) Uani 1 1 d . . .
C70 C -0.0113(3) 0.4525(3) -0.3485(3) 0.115(2) Uani 1 1 d . . .
H70A H -0.0412 0.4303 -0.3901 0.173 Uiso 1 1 calc R . .
H70B H -0.0273 0.4453 -0.3159 0.173 Uiso 1 1 calc R . .
H70C H 0.0311 0.4296 -0.3331 0.173 Uiso 1 1 calc R . .
C71 C 0.0179(2) 0.5424(3) -0.4108(2) 0.0748(12) Uani 1 1 d . . .
H71A H -0.0123 0.5182 -0.4511 0.112 Uiso 1 1 calc R . .
H71B H 0.0605 0.5200 -0.3952 0.112 Uiso 1 1 calc R . .
H71C H 0.0207 0.5943 -0.4194 0.112 Uiso 1 1 calc R . .
C72 C -0.0723(2) 0.5686(3) -0.3836(2) 0.0925(16) Uani 1 1 d . . .
H72A H -0.1019 0.5446 -0.4244 0.139 Uiso 1 1 calc R . .
H72B H -0.0697 0.6207 -0.3918 0.139 Uiso 1 1 calc R . .
H72C H -0.0882 0.5627 -0.3507 0.139 Uiso 1 1 calc R . .
C73 C 0.11116(18) 0.76793(19) -0.2307(2) 0.0602(10) Uani 1 1 d . . .
C74 C 0.1502(3) 0.7946(2) -0.1598(3) 0.111(2) Uani 1 1 d . . .
H74A H 0.1593 0.8468 -0.1599 0.167 Uiso 1 1 calc R . .
H74B H 0.1907 0.7675 -0.1391 0.167 Uiso 1 1 calc R . .
H74C H 0.1254 0.7865 -0.1351 0.167 Uiso 1 1 calc R . .
C75 C 0.0501(2) 0.8143(2) -0.2613(3) 0.0756(13) Uani 1 1 d . . .
H75A H 0.0618 0.8659 -0.2595 0.113 Uiso 1 1 calc R . .
H75B H 0.0250 0.8069 -0.2370 0.113 Uiso 1 1 calc R . .
H75C H 0.0245 0.7997 -0.3071 0.113 Uiso 1 1 calc R . .
C76 C 0.1504(3) 0.7802(3) -0.2685(3) 0.1029(19) Uani 1 1 d . . .
H76A H 0.1603 0.8322 -0.2680 0.154 Uiso 1 1 calc R . .
H76B H 0.1256 0.7639 -0.3139 0.154 Uiso 1 1 calc R . .
H76C H 0.1905 0.7524 -0.2479 0.154 Uiso 1 1 calc R . .
C77 C 0.28991(16) 0.65788(16) 0.14445(17) 0.0446(8) Uani 1 1 d . . .
C78 C 0.25854(18) 0.72127(17) 0.1060(2) 0.0514(9) Uani 1 1 d . . .
H78 H 0.2370 0.7166 0.0597 0.062 Uiso 1 1 calc R . .
C79 C 0.25828(19) 0.78706(18) 0.1327(2) 0.0561(10) Uani 1 1 d . . .
C80 C 0.2921(2) 0.7940(2) 0.2039(2) 0.0685(12) Uani 1 1 d . . .
C81 C 0.33105(18) 0.7329(2) 0.2442(2) 0.0567(10) Uani 1 1 d . . .
C82 C 0.32644(18) 0.66809(19) 0.21372(19) 0.0551(9) Uani 1 1 d . . .
H82 H 0.3486 0.6273 0.2397 0.066 Uiso 1 1 calc R . .
C83 C 0.2224(3) 0.8528(2) 0.0907(3) 0.0757(13) Uani 1 1 d . . .
C84 C 0.1939(3) 0.8356(3) 0.0175(3) 0.109(2) Uani 1 1 d . . .
H84A H 0.1715 0.8787 -0.0078 0.163 Uiso 1 1 calc R . .
H84B H 0.1634 0.7950 0.0071 0.163 Uiso 1 1 calc R . .
H84C H 0.2284 0.8219 0.0063 0.163 Uiso 1 1 calc R . .
C85 C 0.2696(3) 0.9175(3) 0.1051(4) 0.125(2) Uani 1 1 d . . .
H85A H 0.2467 0.9596 0.0785 0.188 Uiso 1 1 calc R . .
H85B H 0.3044 0.9034 0.0943 0.188 Uiso 1 1 calc R . .
H85C H 0.2877 0.9303 0.1516 0.188 Uiso 1 1 calc R . .
C86 C 0.1672(3) 0.8750(3) 0.1069(4) 0.116(2) Uani 1 1 d . . .
H86A H 0.1447 0.9173 0.0803 0.174 Uiso 1 1 calc R . .
H86B H 0.1848 0.8875 0.1534 0.174 Uiso 1 1 calc R . .
H86C H 0.1371 0.8342 0.0972 0.174 Uiso 1 1 calc R . .
C87 C 0.3749(2) 0.7449(3) 0.3164(2) 0.0765(14) Uani 1 1 d . . .
C88 C 0.4150(4) 0.6781(4) 0.3476(3) 0.154(4) Uani 1 1 d . . .
H88A H 0.4429 0.6879 0.3940 0.232 Uiso 1 1 calc R . .
H88B H 0.4415 0.6664 0.3254 0.232 Uiso 1 1 calc R . .
H88C H 0.3868 0.6369 0.3437 0.232 Uiso 1 1 calc R . .
C89 C 0.3373(3) 0.7656(4) 0.3541(3) 0.125(2) Uani 1 1 d . . .
H89A H 0.3673 0.7734 0.4003 0.188 Uiso 1 1 calc R . .
H89B H 0.3074 0.7263 0.3505 0.188 Uiso 1 1 calc R . .
H89C H 0.3132 0.8106 0.3358 0.188 Uiso 1 1 calc R . .
C90 C 0.4216(3) 0.8076(4) 0.3224(4) 0.145(3) Uani 1 1 d . . .
H90A H 0.4505 0.8164 0.3687 0.218 Uiso 1 1 calc R . .
H90B H 0.3970 0.8520 0.3028 0.218 Uiso 1 1 calc R . .
H90C H 0.4469 0.7942 0.2994 0.218 Uiso 1 1 calc R . .
O1 O 0.5188(2) 0.16447(17) 0.36592(18) 0.1259(17) Uani 1 1 d . . .
O2 O 0.21259(17) 0.03008(16) -0.21573(15) 0.0858(10) Uani 1 1 d . . .
O3 O 0.02788(18) 0.68633(16) -0.34593(16) 0.0908(11) Uani 1 1 d . . .
O4 O 0.2871(2) 0.85087(19) 0.2304(2) 0.1271(17) Uani 1 1 d . . .
C101 C 0.2870(3) 0.3451(3) -0.1935(3) 0.0929(16) Uani 1 1 d . . .
C102 C 0.3270(3) 0.3931(5) -0.1469(4) 0.115(2) Uani 1 1 d . . .
H102 H 0.3661 0.3762 -0.1125 0.138 Uiso 1 1 calc R . .
C103 C 0.3107(5) 0.4656(5) -0.1497(5) 0.133(3) Uani 1 1 d . . .
H103 H 0.3387 0.4984 -0.1171 0.160 Uiso 1 1 calc R . .
C104 C 0.2543(6) 0.4911(4) -0.1991(5) 0.132(3) Uani 1 1 d . . .
H104 H 0.2435 0.5415 -0.2025 0.158 Uiso 1 1 calc R . .
C105 C 0.2145(4) 0.4420(5) -0.2430(4) 0.133(2) Uani 1 1 d . . .
H105 H 0.1745 0.4580 -0.2767 0.159 Uiso 1 1 calc R . .
C106 C 0.2308(3) 0.3696(4) -0.2396(4) 0.115(2) Uani 1 1 d . . .
H106 H 0.2016 0.3364 -0.2705 0.138 Uiso 1 1 calc R . .
C107 C 0.3081(4) 0.2669(4) -0.1937(4) 0.128(2) Uani 1 1 d . . .
O111 O 0.3309(8) 0.4543(8) -0.0024(8) 0.204(5) Uiso 0.50 1 d P A 1
C111 C 0.4665(7) 0.4924(8) 0.0310(6) 0.197(4) Uiso 1 1 d . . .
C112 C 0.4702(5) 0.5584(6) 0.0099(6) 0.173(3) Uiso 1 1 d . B .
H112 H 0.4463 0.5974 0.0157 0.207 Uiso 1 1 calc R . .
C113 C 0.5034(6) 0.5689(7) -0.0165(7) 0.209(5) Uiso 1 1 d . . .
H113 H 0.5100 0.6170 -0.0278 0.251 Uiso 1 1 calc R B .
C114 C 0.4295(11) 0.4794(11) 0.0495(11) 0.184(8) Uiso 0.50 1 d P B 2
H11A H 0.4336 0.4282 0.0631 0.276 Uiso 0.50 1 calc PR B 2
H11B H 0.3862 0.4881 0.0144 0.276 Uiso 0.50 1 calc PR B 2
H11C H 0.4369 0.5108 0.0870 0.276 Uiso 0.50 1 calc PR B 2

loop_
_atom_site_aniso_label
_atom_site_aniso_U_11
_atom_site_aniso_U_22
_atom_site_aniso_U_33
_atom_site_aniso_U_23
_atom_site_aniso_U_13
_atom_site_aniso_U_12
N1 0.0472(15) 0.0387(13) 0.0339(17) -0.0009(11) 0.0142(13) 0.0001(11)
N2 0.0386(14) 0.0349(13) 0.0380(17) -0.0019(11) 0.0123(12) 0.0010(10)
N3 0.0378(14) 0.0376(13) 0.0388(17) -0.0027(11) 0.0075(12) -0.0031(11)
N4 0.0394(13) 0.0346(12) 0.0333(17) -0.0007(10) 0.0099(12) -0.0045(10)
C1 0.0444(18) 0.0407(16) 0.035(2) -0.0042(13) 0.0102(15) -0.0010(13)
C2 0.060(2) 0.0496(19) 0.042(2) 0.0001(15) 0.0222(18) 0.0042(16)
C3 0.063(2) 0.0464(18) 0.038(2) 0.0016(14) 0.0181(18) -0.0030(16)
C4 0.0450(17) 0.0372(15) 0.035(2) 0.0028(13) 0.0083(15) -0.0007(13)
C5 0.0411(17) 0.0395(16) 0.037(2) -0.0001(13) 0.0093(15) 0.0001(13)
C6 0.0395(16) 0.0357(15) 0.037(2) 0.0025(13) 0.0092(14) 0.0030(13)
C7 0.0384(17) 0.058(2) 0.047(2) -0.0023(16) 0.0142(17) 0.0036(15)
C8 0.050(2) 0.0530(19) 0.047(2) -0.0022(16) 0.0216(18) 0.0046(16)
C9 0.0397(16) 0.0387(16) 0.036(2) 0.0009(13) 0.0111(14) 0.0034(13)
C10 0.0417(17) 0.0391(16) 0.037(2) 0.0002(13) 0.0115(15) 0.0000(13)
C11 0.0465(18) 0.0366(16) 0.040(2) -0.0039(13) 0.0116(16) -0.0008(13)
C12 0.0454(19) 0.0400(17) 0.051(2) -0.0046(15) 0.0110(17) -0.0057(14)
C13 0.0418(18) 0.0466(18) 0.050(2) 0.0000(15) 0.0102(16) 0.0012(14)
C14 0.0421(17) 0.0381(16) 0.039(2) -0.0014(13) 0.0105(15) 0.0003(13)
C15 0.0434(17) 0.0409(16) 0.037(2) -0.0019(13) 0.0104(15) 0.0011(13)
C16 0.0426(17) 0.0347(15) 0.038(2) 0.0002(13) 0.0132(15) -0.0009(13)
C17 0.055(2) 0.0505(19) 0.042(2) 0.0001(15) 0.0201(18) -0.0073(16)
C18 0.0487(19) 0.0486(18) 0.044(2) -0.0059(15) 0.0139(17) -0.0126(15)
C19 0.0429(17) 0.0317(14) 0.033(2) -0.0020(12) 0.0084(14) -0.0012(12)
C20 0.0417(17) 0.0412(17) 0.038(2) -0.0036(13) 0.0105(15) -0.0003(13)
C21 0.0379(17) 0.0453(17) 0.047(2) -0.0039(14) 0.0177(15) 0.0024(14)
C22 0.051(2) 0.0480(18) 0.048(2) -0.0098(15) 0.0243(18) -0.0048(15)
C23 0.073(3) 0.057(2) 0.141(5) 0.029(3) 0.050(3) 0.003(2)
C24 0.123(5) 0.056(3) 0.158(6) 0.021(3) 0.069(5) -0.006(3)
C25 0.134(6) 0.078(4) 0.117(5) -0.023(3) 0.072(4) -0.048(4)
C26 0.090(4) 0.111(5) 0.146(6) -0.032(4) 0.056(4) -0.057(4)
C27 0.057(3) 0.080(3) 0.096(4) -0.013(3) 0.024(3) -0.019(2)
C28 0.0481(19) 0.0454(17) 0.045(2) -0.0017(14) 0.0207(16) -0.0061(14)
C29 0.053(2) 0.061(2) 0.048(2) -0.0043(17) 0.0196(18) -0.0006(17)
C30 0.232(9) 0.104(4) 0.199(8) 0.045(5) 0.186(8) 0.052(5)
C31 0.293(13) 0.163(7) 0.266(13) 0.061(8) 0.244(12) 0.091(8)
C32 0.105(5) 0.150(6) 0.129(6) -0.012(5) 0.070(5) 0.042(4)
C33 0.090(4) 0.116(4) 0.105(5) 0.009(3) 0.037(4) 0.049(3)
C34 0.092(4) 0.099(4) 0.090(4) 0.020(3) 0.051(3) 0.043(3)
C35 0.0464(18) 0.0383(16) 0.042(2) 0.0031(13) 0.0108(16) -0.0009(13)
C36 0.0496(19) 0.0424(17) 0.046(2) 0.0022(15) 0.0093(17) -0.0035(15)
C37 0.056(2) 0.0466(19) 0.044(2) 0.0059(16) 0.0084(17) -0.0056(16)
C38 0.077(3) 0.052(2) 0.053(3) 0.0128(18) 0.010(2) 0.0011(19)
C39 0.051(2) 0.0429(18) 0.057(3) 0.0068(16) 0.0168(18) 0.0040(15)
C40 0.0477(19) 0.0434(18) 0.051(2) 0.0023(15) 0.0164(17) 0.0049(15)
C41 0.067(3) 0.061(2) 0.047(3) 0.0069(18) -0.004(2) -0.0049(19)
C42 0.094(3) 0.075(3) 0.058(3) -0.014(2) -0.004(3) -0.013(2)
C43 0.070(3) 0.141(5) 0.120(6) -0.013(4) -0.031(3) 0.015(3)
C44 0.220(8) 0.116(5) 0.049(4) -0.010(3) 0.041(4) -0.063(5)
C45 0.060(2) 0.0475(19) 0.066(3) 0.0034(17) 0.025(2) 0.0104(17)
C46 0.107(4) 0.057(2) 0.089(4) -0.011(2) 0.025(3) 0.027(2)
C47 0.079(3) 0.086(3) 0.127(5) 0.031(3) 0.044(3) 0.036(3)
C48 0.119(4) 0.059(3) 0.138(5) 0.011(3) 0.081(4) -0.006(3)
C49 0.0495(19) 0.0412(17) 0.040(2) -0.0026(14) 0.0149(16) 0.0004(14)
C50 0.056(2) 0.0433(17) 0.041(2) -0.0020(14) 0.0168(17) -0.0005(15)
C51 0.060(2) 0.0379(16) 0.048(2) -0.0022(14) 0.0263(18) -0.0022(15)
C52 0.065(2) 0.0484(19) 0.051(3) -0.0050(16) 0.027(2) -0.0030(17)
C53 0.052(2) 0.055(2) 0.042(2) -0.0064(15) 0.0206(17) -0.0031(16)
C54 0.055(2) 0.0486(19) 0.043(2) -0.0068(15) 0.0159(17) 0.0009(15)
C55 0.079(3) 0.0430(18) 0.055(3) 0.0026(16) 0.028(2) 0.0097(18)
C56 0.122(4) 0.066(3) 0.065(4) 0.008(2) 0.018(3) 0.039(3)
C57 0.143(5) 0.050(3) 0.117(5) 0.011(3) 0.039(4) -0.008(3)
C58 0.107(4) 0.122(4) 0.100(5) 0.017(3) 0.054(4) 0.055(4)
C59 0.062(2) 0.075(3) 0.044(3) -0.0139(18) 0.0146(19) 0.002(2)
C60 0.084(3) 0.129(4) 0.068(4) -0.035(3) 0.029(3) -0.040(3)
C61 0.091(3) 0.100(3) 0.046(3) -0.003(2) 0.028(3) -0.005(3)
C62 0.098(4) 0.146(5) 0.057(4) -0.029(3) -0.015(3) 0.046(4)
C63 0.053(2) 0.0406(17) 0.041(2) -0.0015(14) 0.0128(16) 0.0049(14)
C64 0.054(2) 0.0426(17) 0.042(2) -0.0010(15) 0.0109(17) 0.0004(15)
C65 0.0463(19) 0.0529(19) 0.038(2) -0.0005(15) 0.0111(16) -0.0005(15)
C66 0.048(2) 0.057(2) 0.042(2) 0.0069(16) 0.0099(17) 0.0080(16)
C67 0.0472(19) 0.0389(17) 0.051(2) 0.0040(15) 0.0101(17) 0.0064(14)
C68 0.051(2) 0.0381(17) 0.047(2) -0.0041(15) 0.0091(17) 0.0038(14)
C69 0.055(2) 0.072(2) 0.038(2) -0.0028(17) 0.0094(18) -0.0097(18)
C70 0.155(5) 0.084(3) 0.055(4) -0.006(2) 0.000(3) -0.057(3)
C71 0.072(3) 0.095(3) 0.055(3) -0.008(2) 0.025(2) 0.002(2)
C72 0.051(2) 0.160(5) 0.050(3) -0.012(3) 0.008(2) -0.004(3)
C73 0.050(2) 0.0443(19) 0.067(3) 0.0069(17) 0.0094(19) 0.0033(15)
C74 0.131(5) 0.049(2) 0.086(4) -0.001(2) -0.013(3) -0.015(3)
C75 0.064(3) 0.046(2) 0.102(4) 0.009(2) 0.024(3) 0.0129(18)
C76 0.073(3) 0.087(3) 0.156(6) 0.030(3) 0.058(4) 0.002(3)
C77 0.0460(18) 0.0401(17) 0.041(2) -0.0046(14) 0.0137(16) -0.0014(13)
C78 0.061(2) 0.0428(18) 0.050(2) -0.0011(15) 0.0251(19) 0.0010(16)
C79 0.065(2) 0.0417(18) 0.067(3) -0.0008(17) 0.034(2) 0.0042(16)
C80 0.077(3) 0.045(2) 0.079(3) -0.0181(19) 0.031(3) 0.0006(19)
C81 0.054(2) 0.056(2) 0.056(3) -0.0213(17) 0.0205(19) -0.0063(17)
C82 0.055(2) 0.0485(19) 0.050(3) -0.0105(16) 0.0131(18) 0.0018(16)
C83 0.099(3) 0.042(2) 0.101(4) 0.014(2) 0.058(3) 0.018(2)
C84 0.153(6) 0.073(3) 0.093(5) 0.033(3) 0.049(4) 0.043(3)
C85 0.158(6) 0.048(3) 0.191(8) 0.016(3) 0.097(6) 0.003(3)
C86 0.126(5) 0.097(4) 0.160(6) 0.043(4) 0.094(5) 0.061(4)
C87 0.063(3) 0.090(3) 0.059(3) -0.039(2) 0.011(2) 0.000(2)
C88 0.168(7) 0.160(6) 0.054(4) -0.035(4) -0.023(4) 0.068(5)
C89 0.092(4) 0.208(7) 0.067(4) -0.052(4) 0.027(3) 0.008(4)
C90 0.093(4) 0.177(7) 0.144(7) -0.088(5) 0.034(4) -0.060(4)
O1 0.185(4) 0.065(2) 0.060(3) 0.0194(16) -0.006(2) 0.024(2)
O2 0.114(3) 0.0747(19) 0.057(2) -0.0196(15) 0.0272(18) 0.0232(17)
O3 0.115(3) 0.0645(17) 0.053(2) 0.0154(15) 0.0021(18) 0.0047(17)
O4 0.181(4) 0.072(2) 0.104(3) -0.035(2) 0.042(3) 0.031(2)
C101 0.088(4) 0.109(4) 0.099(5) 0.006(3) 0.057(4) -0.007(3)
C102 0.100(5) 0.143(6) 0.113(6) 0.003(5) 0.057(4) -0.019(4)
C103 0.148(7) 0.152(7) 0.113(7) -0.023(5) 0.070(6) -0.038(6)
C104 0.195(9) 0.117(5) 0.131(8) -0.006(5) 0.116(7) 0.002(6)
C105 0.145(7) 0.147(7) 0.108(6) 0.007(5) 0.059(5) 0.032(6)
C106 0.100(5) 0.125(5) 0.106(6) -0.006(4) 0.034(4) 0.007(4)
C107 0.143(6) 0.105(4) 0.168(7) 0.022(4) 0.099(6) 0.020(4)

loop_
_geom_bond_atom_site_label_1
_geom_bond_atom_site_label_2
_geom_bond_distance
_geom_bond_site_symmetry_2
_geom_bond_publ_flag
N1 C1 1.381(4) . ?
N1 C4 1.384(4) . ?
N2 C9 1.385(4) . ?
N2 C6 1.388(4) . ?
N2 C21 1.458(4) . ?
N3 C11 1.378(4) . ?
N3 C14 1.384(4) . ?
N4 C16 1.383(4) . ?
N4 C19 1.391(4) . ?
N4 C28 1.464(4) . ?
C1 C2 1.382(5) . ?
C1 C20 1.451(4) . ?
C2 C3 1.396(5) . ?
C3 C4 1.374(5) . ?
C4 C5 1.453(4) . ?
C5 C35 1.392(4) . ?
C5 C6 1.463(5) . ?
C6 C7 1.378(5) . ?
C7 C8 1.386(5) . ?
C8 C9 1.379(5) . ?
C9 C10 1.458(4) . ?
C10 C49 1.389(4) . ?
C10 C11 1.455(4) . ?
C11 C12 1.374(5) . ?
C12 C13 1.399(5) . ?
C13 C14 1.382(5) . ?
C14 C15 1.454(4) . ?
C15 C63 1.387(5) . ?
C15 C16 1.472(4) . ?
C16 C17 1.369(5) . ?
C17 C18 1.399(5) . ?
C18 C19 1.369(5) . ?
C19 C20 1.466(5) . ?
C20 C77 1.387(4) . ?
C21 C22 1.507(5) . ?
C22 C23 1.351(6) . ?
C22 C27 1.370(6) . ?
C23 C24 1.388(6) . ?
C24 C25 1.352(8) . ?
C25 C26 1.345(9) . ?
C26 C27 1.370(7) . ?
C28 C29 1.493(5) . ?
C29 C30 1.349(7) . ?
C29 C34 1.364(6) . ?
C30 C31 1.368(9) . ?
C31 C32 1.336(10) . ?
C32 C33 1.347(9) . ?
C33 C34 1.391(7) . ?
C35 C36 1.435(5) . ?
C35 C40 1.451(4) . ?
C36 C37 1.349(5) . ?
C37 C38 1.480(5) . ?
C37 C41 1.526(6) . ?
C38 O1 1.239(5) . ?
C38 C39 1.465(6) . ?
C39 C40 1.344(5) . ?
C39 C45 1.542(5) . ?
C41 C43 1.515(7) . ?
C41 C42 1.523(6) . ?
C41 C44 1.530(8) . ?
C45 C48 1.520(6) . ?
C45 C46 1.525(7) . ?
C45 C47 1.526(6) . ?
C49 C54 1.440(5) . ?
C49 C50 1.438(5) . ?
C50 C51 1.341(5) . ?
C51 C52 1.478(5) . ?
C51 C55 1.529(5) . ?
C52 O2 1.243(4) . ?
C52 C53 1.476(5) . ?
C53 C54 1.359(5) . ?
C53 C59 1.532(5) . ?
C55 C57 1.516(6) . ?
C55 C56 1.521(6) . ?
C55 C58 1.547(7) . ?
C59 C62 1.525(6) . ?
C59 C61 1.528(6) . ?
C59 C60 1.537(6) . ?
C63 C68 1.438(4) . ?
C63 C64 1.444(5) . ?
C64 C65 1.346(5) . ?
C65 C66 1.487(5) . ?
C65 C69 1.531(5) . ?
C66 O3 1.240(4) . ?
C66 C67 1.475(5) . ?
C67 C68 1.342(5) . ?
C67 C73 1.537(5) . ?
C69 C70 1.527(6) . ?
C69 C71 1.527(6) . ?
C69 C72 1.532(6) . ?
C73 C75 1.529(5) . ?
C73 C76 1.528(7) . ?
C73 C74 1.540(7) . ?
C77 C82 1.433(5) . ?
C77 C78 1.442(5) . ?
C78 C79 1.352(5) . ?
C79 C80 1.461(6) . ?
C79 C83 1.533(6) . ?
C80 O4 1.236(5) . ?
C80 C81 1.476(6) . ?
C81 C82 1.355(5) . ?
C81 C87 1.517(6) . ?
C83 C84 1.530(8) . ?
C83 C86 1.540(7) . ?
C83 C85 1.550(7) . ?
C87 C88 1.511(8) . ?
C87 C89 1.524(7) . ?
C87 C90 1.547(8) . ?
C101 C106 1.337(8) . ?
C101 C102 1.374(9) . ?
C101 C107 1.515(8) . ?
C102 C103 1.376(10) . ?
C103 C104 1.376(11) . ?
C104 C105 1.356(11) . ?
C105 C106 1.373(9) . ?
C111 C114 1.14(2) . ?
C111 C112 1.319(13) . ?
C111 C113 1.439(14) 3_665 ?
C112 C113 1.191(14) . ?
C113 C111 1.439(14) 3_665 ?
